data_7711533
loop_
_publ_author_name
'Maser, Leon'
'Vogt, Matthias'
'Langer, Robert'

_publ_section_title
;
 Cationic ligands between \s-donation and hydrogen-bridge-bond-
 stabilisation of ancillary ligands in coinage metal complexes with
 protonated carbodiphosphoranes
;
_journal_name_full 'Dalton Transactions'
_journal_paper_doi 10.1039/D2DT02338E
_journal_year 2022
_chemical_absolute_configuration unk
_chemical_formula_moiety 'C53 H48 Cu N P4, 2(F6 P)'
_chemical_formula_sum 'C53 H48 Cu F12 N P6'
_chemical_formula_weight 1176.28
_space_group_crystal_system monoclinic
_space_group_IT_number 4
_space_group_name_Hall 'P 2yb'
_space_group_name_H-M_alt 'P 1 21 1'
_atom_sites_solution_hydrogens geom
_audit_creation_date 2022-10-14
_audit_creation_method
;
Olex2 1.5
(compiled 2022.04.07 svn.rca3783a0 for OlexSys, GUI svn.r6498)
;
_audit_update_record
;
2022-10-14 deposited with the CCDC.	2022-10-24 downloaded from the CCDC.
;
_cell_angle_alpha 90
_cell_angle_beta 115.779(2)
_cell_angle_gamma 90
_cell_formula_units_Z 2
_cell_length_a 11.7493(4)
_cell_length_b 18.1851(4)
_cell_length_c 13.2796(4)
_cell_measurement_reflns_used 43743
_cell_measurement_temperature 170
_cell_measurement_theta_max 29.57
_cell_measurement_theta_min 2.81
_cell_volume 2554.97(14)
_computing_cell_refinement 'X-Area Recipe 1.33.0.0 (STOE & Cie, 2015)'
_computing_data_collection 'X-Area WinXpose 2.0.22.0 (STOE & Cie, 2016)'
_computing_data_reduction 'X-Area 1.90 (STOE & Cie, 2020)'
_computing_molecular_graphics 'Olex2 1.5 (Dolomanov et al., 2009)'
_computing_publication_material 'Olex2 1.5 (Dolomanov et al., 2009)'
_computing_structure_refinement 'SHELXL 2019/2 (Sheldrick, 2015)'
_computing_structure_solution 'SHELXT 2018/2 (Sheldrick, 2018)'
_diffrn_ambient_temperature 170.00
_diffrn_detector_area_resol_mean 6.67
_diffrn_detector_type 'STOE Imaging Plate'
_diffrn_measured_fraction_theta_full 0.997
_diffrn_measured_fraction_theta_max 0.997
_diffrn_measurement_device '2-circle diffractometer'
_diffrn_measurement_device_type 'STOE IPDS 2T'
_diffrn_measurement_method 'rotation method, \w scans'
_diffrn_radiation_type MoK\a
_diffrn_radiation_wavelength 0.71073
_diffrn_reflns_av_R_equivalents 0.0327
_diffrn_reflns_av_unetI/netI 0.0270
_diffrn_reflns_Laue_measured_fraction_full 0.997
_diffrn_reflns_Laue_measured_fraction_max 0.997
_diffrn_reflns_limit_h_max 14
_diffrn_reflns_limit_h_min -14
_diffrn_reflns_limit_k_max 22
_diffrn_reflns_limit_k_min -20
_diffrn_reflns_limit_l_max 16
_diffrn_reflns_limit_l_min -16
_diffrn_reflns_number 22119
_diffrn_reflns_point_group_measured_fraction_full 0.904
_diffrn_reflns_point_group_measured_fraction_max 0.900
_diffrn_reflns_theta_full 25.242
_diffrn_reflns_theta_max 25.998
_diffrn_reflns_theta_min 2.814
_exptl_absorpt_coefficient_mu 0.698
_exptl_absorpt_correction_T_max 0.8281
_exptl_absorpt_correction_T_min 0.5964
_exptl_absorpt_correction_type integration
_exptl_absorpt_process_details
;
STOE X-Red32, absorption correction by Gaussian integration, analogous to
P. Coppens, "The Evaluation of Absorption and Extinction in Single-Crystal
Structure Analysis", published in
F. R. Ahmed (Editor), "Crystallographic Computing",
Munksgaard, Copenhagen (1970), 255 - 270
;
_exptl_crystal_colour 'clear colourless'
_exptl_crystal_colour_lustre clear
_exptl_crystal_colour_primary colourless
_exptl_crystal_density_diffrn 1.529
_exptl_crystal_description block
_exptl_crystal_F_000 1200
_exptl_crystal_size_max 0.32
_exptl_crystal_size_mid 0.18
_exptl_crystal_size_min 0.14
_refine_diff_density_max 1.082
_refine_diff_density_min -0.909
_refine_diff_density_rms 0.107
_refine_ls_abs_structure_details
;
 Flack x determined using 3343 quotients [(I+)-(I-)]/[(I+)+(I-)]
 (Parsons, Flack and Wagner, Acta Cryst. B69 (2013) 249-259).
;
_refine_ls_abs_structure_Flack 0.006(7)
_refine_ls_extinction_coef 0.026(3)
_refine_ls_extinction_expression Fc^*^=kFc[1+0.001xFc^2^\l^3^/sin(2\q)]^-1/4^
_refine_ls_extinction_method 'SHELXL-2019/2 (Sheldrick 2019)'
_refine_ls_goodness_of_fit_ref 1.064
_refine_ls_hydrogen_treatment constr
_refine_ls_matrix_type full
_refine_ls_number_parameters 651
_refine_ls_number_reflns 9055
_refine_ls_number_restraints 159
_refine_ls_restrained_S_all 1.091
_refine_ls_R_factor_all 0.0705
_refine_ls_R_factor_gt 0.0667
_refine_ls_shift/su_max 0.000
_refine_ls_shift/su_mean 0.000
_refine_ls_structure_factor_coef Fsqd
_refine_ls_weighting_details 'w=1/[\s^2^(Fo^2^)+(0.1231P)^2^+2.1389P] where P=(Fo^2^+2Fc^2^)/3'
_refine_ls_weighting_scheme calc
_refine_ls_wR_factor_gt 0.1803
_refine_ls_wR_factor_ref 0.1864
_reflns_Friedel_coverage 0.747
_reflns_Friedel_fraction_full 0.804
_reflns_Friedel_fraction_max 0.797
_reflns_number_gt 8471
_reflns_number_total 9055
_reflns_threshold_expression 'I > 2\s(I)'
_cod_data_source_file d2dt02338e2.cif
_cod_data_source_block i2t2128_xshape
_cod_original_cell_volume 2554.97(13)
_cod_database_code 7711533
_shelx_shelxl_version_number 2019/2
_shelx_space_group_comment
;
The symmetry employed for this shelxl refinement is uniquely defined
by the following loop, which should always be used as a source of
symmetry information in preference to the above space-group names.
They are only intended as comments.
;
_olex2_refinement_description
;
1. Fixed Uiso
 At 1.2 times of:
  All C(H) groups, All C(H,H) groups
 At 1.5 times of:
  All C(H,H,H) groups
2. Restrained distances
 P1A-F6A = P1A-F4A = P1A-F3A = P1A-F5A = P1A-F2A = P1A-F1A
 1.65 with sigma of 0.02
 F6A-F3A \\sim F4A-F5A \\sim F1A-F2A
 with sigma of 0.05
 P1A-F6A \\sim P1A-F4A \\sim P1A-F3A \\sim P1A-F5A \\sim P1A-F2A \\sim P1A-F1A
 with sigma of 0.02
 F6A-F4A \\sim F6A-F5A \\sim F6A-F2A \\sim F6A-F1A \\sim F3A-F4A \\sim F3A-F5A
\\sim F3A-F2A \\sim F3A-F1A
 with sigma of 0.04
 F6B-F5B \\sim F6B-F1B
 with sigma of 0.04
3. Uiso/Uaniso restraints and constraints
P1A \\sim F6A \\sim F4A \\sim F3A \\sim F5A \\sim F2A \\sim F1A: within 2A with
sigma of 0.04 and sigma for terminal atoms of 0.08 within 2A
F6B \\sim F5B \\sim F1B: within 2A with sigma of 0.04 and sigma for terminal
atoms of 0.08 within 2A
Uanis(F6A) = Uanis(F3A)
Uanis(F1A) = Uanis(F2A)
Uanis(F5A) = Uanis(F4A)
Uanis(F6B) = Uanis(F1A)
Uanis(F5A) = Uanis(F1B)
Uanis(F6A) = Uanis(F5B)
4. Rigid body (RIGU) restrains
 P1A, F6A, F4A, F3A, F5A, F2A, F1A
 with sigma for 1-2 distances of 0.004 and sigma for 1-3 distances of 0.004
 F6B, F5B, F1B
 with sigma for 1-2 distances of 0.004 and sigma for 1-3 distances of 0.004
5. Others
 Fixed Sof: F6A(0.5) F5A(0.5) F1A(0.5) F6B(0.5) F5B(0.5) F1B(0.5)
6.a Ternary CH refined with riding coordinates:
 C00N(H00N)
6.b Secondary CH2 refined with riding coordinates:
 C00H(H00A,H00B), C00T(H00C,H00D)
6.c Aromatic/amide H refined with riding coordinates:
 C00F(H00F), C00I(H00I), C00J(H00J), C00K(H00K), C00L(H00L), C00M(H00M),
 C00O(H00O), C00Q(H00Q), C00R(H00R), C00S(H00S), C00U(H00U), C00V(H00V),
 C00W(H00W), C00X(H00X), C00Y(H00Y), C00Z(H00Z), C01A(H01A), C01B(H01B),
 C01C(H01C), C01D(H01D), C01E(H01E), C01F(H01F), C01H(H01H), C01I(H01I),
 C01J(H01J), C01K(H01K), C01L(H01L), C01M(H01M), C01N(H01N), C01O(H01O),
 C01P(H01P), C01Q(H01Q), C01R(H01R), C011(H011), C012(H012), C013(H013),
 C015(H015), C016(H016), C018(H018), C019(H019)
6.d Idealised Me refined as rotating group:
 C01U(H01G,H01S,H01T)
;
_olex2_exptl_crystal_mounting_method 'glass fiber and Fomblin oil'
_olex2_submission_special_instructions 'No special instructions were received'

loop_
_space_group_symop_operation_xyz
'x, y, z'
'-x, y+1/2, -z'

loop_
_atom_site_label
_atom_site_type_symbol
_atom_site_fract_x
_atom_site_fract_y
_atom_site_fract_z
_atom_site_U_iso_or_equiv
_atom_site_adp_type
_atom_site_occupancy
_atom_site_site_symmetry_order
_atom_site_calc_flag
_atom_site_refinement_flags_posn
_atom_site_refinement_flags_adp
_atom_site_refinement_flags_occupancy
_atom_site_disorder_assembly
_atom_site_disorder_group
Cu01 Cu 0.24511(8) 0.51535(6) 0.50255(7) 0.0512(3) Uani 1 1 d . . . . .
P002 P 0.47325(16) 0.54354(11) 0.44021(14) 0.0430(4) Uani 1 1 d . . . . .
P003 P 0.51759(15) 0.45148(10) 0.65254(13) 0.0415(4) Uani 1 1 d . . . . .
P004 P 0.30524(15) 0.51537(12) 0.69186(13) 0.0454(4) Uani 1 1 d . . . . .
P005 P 0.25669(17) 0.62999(11) 0.43871(15) 0.0479(4) Uani 1 1 d . . . . .
N00C N 0.1241(6) 0.4445(5) 0.3943(6) 0.0603(16) Uani 1 1 d . . . . .
C00A C 0.6870(6) 0.4501(4) 0.7088(5) 0.0450(14) Uani 1 1 d . . . . .
C00D C 0.2747(7) 0.4379(5) 0.7638(6) 0.0505(17) Uani 1 1 d . . . . .
C00E C 0.4694(7) 0.3600(4) 0.6698(6) 0.0456(14) Uani 1 1 d . . . . .
C00F C 0.3823(7) 0.3189(5) 0.5828(7) 0.0540(17) Uani 1 1 d . . . . .
H00F H 0.349696 0.337026 0.508418 0.065 Uiso 1 1 calc R U . . .
C00G C 0.3851(6) 0.5276(4) 0.2931(6) 0.0454(15) Uani 1 1 d . . . . .
C00H C 0.4777(6) 0.5114(5) 0.7395(5) 0.0436(13) Uani 1 1 d . . . . .
H00A H 0.510163 0.561389 0.737830 0.052 Uiso 1 1 calc R U . . .
H00B H 0.518618 0.493507 0.817695 0.052 Uiso 1 1 calc R U . . .
C00I C 0.7393(7) 0.4122(4) 0.6484(6) 0.0486(16) Uani 1 1 d . . . . .
H00I H 0.686309 0.389984 0.578965 0.058 Uiso 1 1 calc R U . . .
C00J C 0.1737(7) 0.5977(5) 0.7808(7) 0.0537(17) Uani 1 1 d . . . . .
H00J H 0.113547 0.559025 0.752876 0.064 Uiso 1 1 calc R U . . .
C00K C 0.4767(9) 0.2650(5) 0.7992(8) 0.0596(19) Uani 1 1 d . . . . .
H00K H 0.508352 0.246870 0.873506 0.072 Uiso 1 1 calc R U . . .
C00L C 0.2358(10) 0.7140(6) 0.8742(7) 0.065(2) Uani 1 1 d . . . . .
H00L H 0.219648 0.754649 0.910991 0.078 Uiso 1 1 calc R U . . .
C00M C 0.3365(8) 0.4313(5) 0.8788(7) 0.0593(19) Uani 1 1 d . . . . .
H00M H 0.393558 0.468461 0.922373 0.071 Uiso 1 1 calc R U . . .
C00N C 0.4344(6) 0.4754(4) 0.5121(6) 0.0445(14) Uani 1 1 d . . . . .
H00N H 0.417866 0.429159 0.467157 0.053 Uiso 1 1 calc R U . . .
C00O C 0.5188(7) 0.3322(5) 0.7786(6) 0.0523(17) Uani 1 1 d . . . . .
H00O H 0.581161 0.359178 0.838408 0.063 Uiso 1 1 calc R U . . .
C00P C 0.2856(7) 0.5944(4) 0.7668(6) 0.0464(15) Uani 1 1 d . . . . .
C00Q C 0.1797(13) 0.8308(7) 0.6107(10) 0.082(3) Uani 1 1 d . . . . .
H00Q H 0.160331 0.871737 0.644947 0.098 Uiso 1 1 calc R U . . .
C00R C 0.7664(7) 0.4857(5) 0.8107(7) 0.059(2) Uani 1 1 d . . . . .
H00R H 0.731111 0.513677 0.850651 0.071 Uiso 1 1 calc R U . . .
C00S C 0.3150(9) 0.4646(5) 0.2482(6) 0.0588(19) Uani 1 1 d . . . . .
H00S H 0.314177 0.425477 0.295260 0.071 Uiso 1 1 calc R U . . .
C00T C 0.4264(6) 0.6318(4) 0.4704(6) 0.0485(15) Uani 1 1 d . . . . .
H00C H 0.441702 0.670175 0.424804 0.058 Uiso 1 1 calc R U . . .
H00D H 0.477382 0.644005 0.550320 0.058 Uiso 1 1 calc R U . . .
C00U C 0.3854(8) 0.5848(5) 0.2232(6) 0.0580(19) Uani 1 1 d . . . . .
H00U H 0.432755 0.628204 0.254200 0.070 Uiso 1 1 calc R U . . .
C00V C 0.3012(11) 0.8212(6) 0.6204(8) 0.072(2) Uani 1 1 d . . . . .
H00V H 0.365267 0.855881 0.661197 0.086 Uiso 1 1 calc R U . . .
C00W C 0.3889(9) 0.2244(5) 0.7120(9) 0.066(2) Uani 1 1 d . . . . .
H00W H 0.360750 0.178365 0.726436 0.080 Uiso 1 1 calc R U . . .
C00X C 0.3420(9) 0.2509(5) 0.6037(9) 0.066(2) Uani 1 1 d . . . . .
H00X H 0.282328 0.222765 0.543650 0.079 Uiso 1 1 calc R U . . .
C00Y C 0.1874(7) 0.3842(5) 0.7019(8) 0.0571(19) Uani 1 1 d . . . . .
H00Y H 0.141884 0.388593 0.623029 0.068 Uiso 1 1 calc R U . . .
C00Z C 0.0728(8) 0.6203(6) 0.2192(8) 0.068(2) Uani 1 1 d . . . . .
H00Z H 0.050581 0.575456 0.242866 0.082 Uiso 1 1 calc R U . . .
C01A C 0.2113(9) 0.7238(5) 0.2567(7) 0.064(2) Uani 1 1 d . . . . .
H01A H 0.282223 0.750764 0.307799 0.076 Uiso 1 1 calc R U . . .
C01B C 0.1675(9) 0.3230(6) 0.7586(9) 0.070(2) Uani 1 1 d . . . . .
H01B H 0.108934 0.285918 0.716946 0.083 Uiso 1 1 calc R U . . .
C01C C 0.1150(9) 0.7210(6) 0.5013(8) 0.066(2) Uani 1 1 d . . . . .
H01C H 0.049584 0.686948 0.461190 0.080 Uiso 1 1 calc R U . . .
C01D C 0.2457(8) 0.5165(7) 0.0638(6) 0.0628(19) Uani 1 1 d . . . . .
H01D H 0.196605 0.512692 -0.014801 0.075 Uiso 1 1 calc R U . . .
C01E C 0.3165(9) 0.5780(6) 0.1086(7) 0.063(2) Uani 1 1 d . . . . .
H01E H 0.318412 0.616355 0.060816 0.076 Uiso 1 1 calc R U . . .
C01F C 0.7199(7) 0.5900(5) 0.5650(7) 0.0561(18) Uani 1 1 d . . . . .
H01F H 0.688940 0.611051 0.613733 0.067 Uiso 1 1 calc R U . . .
C01G C 0.2345(8) 0.7106(5) 0.5092(6) 0.0534(18) Uani 1 1 d . . . . .
C01H C 0.8907(8) 0.5678(6) 0.5176(9) 0.073(3) Uani 1 1 d . . . . .
H01H H 0.977549 0.572932 0.534253 0.087 Uiso 1 1 calc R U . . .
C01I C 0.2459(9) 0.4599(6) 0.1331(7) 0.068(2) Uani 1 1 d . . . . .
H01I H 0.197813 0.416863 0.101412 0.082 Uiso 1 1 calc R U . . .
C01J C 0.3691(9) 0.6521(5) 0.8060(8) 0.063(2) Uani 1 1 d . . . . .
H01J H 0.444405 0.651178 0.796061 0.076 Uiso 1 1 calc R U . . .
C01K C 0.8470(8) 0.5954(6) 0.5900(8) 0.065(2) Uani 1 1 d . . . . .
H01K H 0.903816 0.618251 0.657535 0.078 Uiso 1 1 calc R U . . .
C01L C 0.0902(13) 0.7821(7) 0.5527(10) 0.086(3) Uani 1 1 d . . . . .
H01L H 0.007144 0.789078 0.546136 0.103 Uiso 1 1 calc R U . . .
C01M C 0.0022(11) 0.6444(9) 0.1113(9) 0.096(4) Uani 1 1 d . . . . .
H01M H -0.071495 0.618532 0.062780 0.115 Uiso 1 1 calc R U . . .
C01N C 0.8100(9) 0.5324(6) 0.4206(9) 0.069(3) Uani 1 1 d . . . . .
H01N H 0.841427 0.513234 0.371047 0.083 Uiso 1 1 calc R U . . .
C01O C 0.3141(10) 0.3686(6) 0.9315(8) 0.072(3) Uani 1 1 d . . . . .
H01O H 0.358106 0.363054 1.010275 0.086 Uiso 1 1 calc R U . . .
C01P C 0.1479(12) 0.7489(7) 0.1495(8) 0.079(3) Uani 1 1 d . . . . .
H01P H 0.174739 0.792400 0.126429 0.095 Uiso 1 1 calc R U . . .
C01Q C 0.2298(11) 0.3167(6) 0.8693(10) 0.075(3) Uani 1 1 d . . . . .
H01Q H 0.215079 0.275136 0.905365 0.089 Uiso 1 1 calc R U . . .
C01R C 0.0414(12) 0.7092(8) 0.0732(8) 0.091(4) Uani 1 1 d . . . . .
H01R H -0.003311 0.725228 -0.002013 0.109 Uiso 1 1 calc R U . . .
C01U C 0.0138(13) 0.3524(9) 0.2298(11) 0.098(4) Uani 1 1 d . . . . .
H01G H 0.010006 0.374744 0.161227 0.147 Uiso 1 1 calc R U . . .
H01S H -0.072066 0.341749 0.220232 0.147 Uiso 1 1 calc R U . . .
H01T H 0.062419 0.306564 0.245127 0.147 Uiso 1 1 calc R U . . .
C010 C 0.6375(6) 0.5536(5) 0.4684(7) 0.0503(16) Uani 1 1 d . . . . .
C011 C 0.6830(8) 0.5251(5) 0.3958(7) 0.0576(18) Uani 1 1 d . . . . .
H011 H 0.627210 0.500628 0.329318 0.069 Uiso 1 1 calc R U . . .
C012 C 0.9473(7) 0.4402(5) 0.7908(7) 0.0582(19) Uani 1 1 d . . . . .
H012 H 1.036565 0.436593 0.819301 0.070 Uiso 1 1 calc R U . . .
C013 C 0.8718(7) 0.4069(5) 0.6911(7) 0.0548(18) Uani 1 1 d . . . . .
H013 H 0.908688 0.380378 0.651040 0.066 Uiso 1 1 calc R U . . .
C014 C 0.1754(7) 0.6599(5) 0.2936(6) 0.0546(18) Uani 1 1 d . . . . .
C015 C 0.1503(8) 0.6576(6) 0.8356(7) 0.062(2) Uani 1 1 d . . . . .
H015 H 0.075279 0.659079 0.845890 0.074 Uiso 1 1 calc R U . . .
C016 C 0.8953(8) 0.4788(6) 0.8502(7) 0.064(2) Uani 1 1 d . . . . .
H016 H 0.949360 0.500982 0.919386 0.076 Uiso 1 1 calc R U . . .
C017 C 0.0762(8) 0.4041(6) 0.3250(8) 0.062(2) Uani 1 1 d . . . . .
C018 C 0.3459(10) 0.7121(6) 0.8598(8) 0.068(2) Uani 1 1 d . . . . .
H018 H 0.404938 0.751363 0.886423 0.081 Uiso 1 1 calc R U . . .
C019 C 0.3300(9) 0.7603(5) 0.5702(7) 0.061(2) Uani 1 1 d . . . . .
H019 H 0.413453 0.753136 0.577780 0.074 Uiso 1 1 calc R U . . .
P006 P 0.7084(3) 0.7360(2) 0.7921(4) 0.1000(10) Uani 1 1 d . . . . .
F00B F 0.8199(6) 0.6971(5) 0.7925(7) 0.114(3) Uani 1 1 d . . . . .
F01S F 0.620(2) 0.7781(8) 0.8173(15) 0.227(9) Uani 1 1 d . . . . .
F01T F 0.8008(15) 0.7917(7) 0.8696(9) 0.165(5) Uani 1 1 d . . . . .
F01Z F 0.7258(18) 0.6947(12) 0.9017(10) 0.226(8) Uani 1 1 d . . . . .
F007 F 0.6140(5) 0.6738(3) 0.7299(5) 0.0742(15) Uani 1 1 d . . . . .
F008 F 0.6786(8) 0.7781(5) 0.6813(6) 0.106(2) Uani 1 1 d . . . . .
P1A P 0.7097(4) 0.4961(5) 0.0994(4) 0.159(3) Uani 1 1 d D U . . .
F6A F 0.5904(17) 0.4904(16) 0.1226(19) 0.185(5) Uani 0.5 1 d D U P A 1
F4A F 0.6441(10) 0.5378(9) -0.0032(6) 0.178(4) Uani 1 1 d D U . B 1
F3A F 0.8371(10) 0.5012(10) 0.0878(10) 0.185(5) Uani 1 1 d D U . C 1
F5A F 0.784(2) 0.4499(16) 0.2079(13) 0.178(4) Uani 0.5 1 d D U P A 1
F2A F 0.7452(12) 0.5684(8) 0.1779(8) 0.184(4) Uani 1 1 d D U . D 1
F1A F 0.666(2) 0.4317(14) 0.0165(18) 0.184(4) Uani 0.5 1 d D U P A 1
F6B F 0.722(2) 0.394(2) 0.0360(18) 0.184(4) Uani 0.5 1 d D . P A 2
F5B F 0.634(3) 0.445(2) 0.147(2) 0.185(5) Uani 0.5 1 d D . P A 2
F1B F 0.825(2) 0.475(2) 0.1741(16) 0.178(4) Uani 0.5 1 d D . P A 2

loop_
_atom_site_aniso_label
_atom_site_aniso_U_11
_atom_site_aniso_U_22
_atom_site_aniso_U_33
_atom_site_aniso_U_23
_atom_site_aniso_U_13
_atom_site_aniso_U_12
Cu01 0.0449(4) 0.0561(5) 0.0512(5) -0.0024(4) 0.0197(3) -0.0013(4)
P002 0.0419(8) 0.0486(9) 0.0388(8) -0.0010(7) 0.0179(6) -0.0002(7)
P003 0.0401(8) 0.0492(10) 0.0377(7) -0.0019(7) 0.0193(6) 0.0020(7)
P004 0.0413(8) 0.0535(10) 0.0444(8) -0.0018(8) 0.0214(6) 0.0019(8)
P005 0.0439(8) 0.0497(10) 0.0468(9) -0.0013(7) 0.0167(7) 0.0031(7)
N00C 0.055(3) 0.063(4) 0.069(4) -0.003(4) 0.032(3) -0.002(3)
C00A 0.043(3) 0.052(4) 0.041(3) 0.002(3) 0.019(3) 0.007(3)
C00D 0.044(3) 0.059(5) 0.057(4) 0.001(3) 0.029(3) 0.003(3)
C00E 0.049(3) 0.049(4) 0.047(3) -0.003(3) 0.028(3) 0.003(3)
C00F 0.055(4) 0.055(5) 0.058(4) -0.011(3) 0.030(3) -0.002(3)
C00G 0.044(3) 0.050(4) 0.045(3) -0.005(3) 0.021(3) -0.002(3)
C00H 0.041(3) 0.051(4) 0.043(3) -0.002(3) 0.023(2) 0.004(3)
C00I 0.046(4) 0.051(4) 0.050(4) -0.002(3) 0.022(3) 0.001(3)
C00J 0.042(3) 0.068(5) 0.053(4) -0.003(3) 0.023(3) 0.006(3)
C00K 0.070(5) 0.048(5) 0.071(5) 0.004(4) 0.040(4) 0.002(4)
C00L 0.084(6) 0.064(6) 0.050(4) 0.007(4) 0.031(4) 0.026(5)
C00M 0.064(4) 0.066(5) 0.061(4) -0.003(4) 0.040(4) 0.002(4)
C00N 0.044(3) 0.052(4) 0.042(3) -0.001(3) 0.024(3) 0.002(3)
C00O 0.059(4) 0.055(5) 0.046(4) -0.002(3) 0.026(3) 0.005(3)
C00P 0.048(4) 0.051(4) 0.043(3) -0.001(3) 0.023(3) 0.006(3)
C00Q 0.118(9) 0.063(6) 0.084(7) 0.005(5) 0.062(7) 0.022(6)
C00R 0.045(4) 0.075(6) 0.059(4) -0.013(4) 0.023(3) 0.004(3)
C00S 0.076(5) 0.064(5) 0.042(4) -0.009(3) 0.031(4) -0.014(4)
C00T 0.046(3) 0.052(4) 0.044(3) -0.001(3) 0.016(3) -0.004(3)
C00U 0.071(5) 0.053(5) 0.043(4) 0.004(3) 0.018(3) -0.001(4)
C00V 0.108(7) 0.052(5) 0.059(5) -0.006(4) 0.039(5) 0.011(5)
C00W 0.073(5) 0.048(5) 0.087(6) 0.002(4) 0.043(5) 0.002(4)
C00X 0.070(5) 0.053(5) 0.084(6) -0.016(4) 0.041(5) -0.006(4)
C00Y 0.044(4) 0.061(5) 0.071(5) 0.002(4) 0.029(4) 0.002(3)
C00Z 0.061(5) 0.064(6) 0.068(5) -0.008(4) 0.017(4) 0.005(4)
C01A 0.070(5) 0.063(5) 0.048(4) 0.001(4) 0.017(4) 0.011(4)
C01B 0.063(5) 0.064(6) 0.097(7) -0.008(5) 0.049(5) -0.004(4)
C01C 0.069(5) 0.067(6) 0.073(5) 0.004(4) 0.041(5) 0.006(4)
C01D 0.066(4) 0.084(6) 0.044(3) -0.004(4) 0.029(3) -0.003(5)
C01E 0.072(5) 0.067(5) 0.042(4) 0.009(3) 0.017(4) -0.001(4)
C01F 0.043(4) 0.058(5) 0.064(5) 0.003(4) 0.020(3) 0.002(3)
C01G 0.065(4) 0.055(5) 0.043(4) 0.008(3) 0.027(3) 0.009(3)
C01H 0.053(4) 0.074(6) 0.091(7) 0.028(5) 0.031(5) 0.005(4)
C01I 0.080(5) 0.081(6) 0.043(4) -0.014(4) 0.025(4) -0.029(5)
C01J 0.068(5) 0.056(5) 0.078(5) -0.006(4) 0.043(4) 0.003(4)
C01K 0.048(4) 0.065(5) 0.081(6) 0.007(4) 0.028(4) -0.001(4)
C01L 0.104(8) 0.077(7) 0.101(8) 0.013(6) 0.067(7) 0.029(6)
C01M 0.072(6) 0.131(12) 0.057(5) -0.021(6) 0.002(5) 0.019(7)
C01N 0.068(5) 0.076(7) 0.081(6) 0.015(5) 0.048(5) 0.015(4)
C01O 0.090(6) 0.083(7) 0.064(5) 0.014(5) 0.055(5) 0.019(5)
C01P 0.101(7) 0.074(7) 0.052(5) -0.001(4) 0.023(5) 0.019(6)
C01Q 0.093(7) 0.065(6) 0.097(8) 0.013(5) 0.071(7) 0.010(5)
C01R 0.098(8) 0.110(10) 0.049(5) -0.002(5) 0.017(5) 0.033(7)
C01U 0.089(7) 0.103(10) 0.099(8) -0.040(7) 0.038(6) -0.026(7)
C010 0.041(3) 0.051(4) 0.059(4) 0.008(3) 0.022(3) 0.002(3)
C011 0.063(4) 0.060(5) 0.057(4) 0.004(4) 0.032(3) 0.001(4)
C012 0.042(3) 0.068(5) 0.062(4) -0.002(4) 0.020(3) 0.002(3)
C013 0.049(4) 0.061(5) 0.062(4) 0.000(4) 0.031(3) 0.007(3)
C014 0.048(4) 0.060(5) 0.050(4) -0.007(3) 0.015(3) 0.011(3)
C015 0.059(4) 0.076(6) 0.055(4) 0.001(4) 0.030(4) 0.018(4)
C016 0.049(4) 0.081(6) 0.058(4) -0.019(4) 0.021(3) -0.007(4)
C017 0.051(4) 0.071(6) 0.065(5) -0.016(4) 0.026(4) -0.012(4)
C018 0.082(6) 0.063(6) 0.063(5) -0.007(4) 0.037(5) 0.006(4)
C019 0.075(5) 0.053(5) 0.058(4) -0.005(4) 0.030(4) 0.000(4)
P006 0.088(2) 0.096(3) 0.105(2) -0.0004(19) 0.0318(18) -0.0050(17)
F00B 0.058(3) 0.142(7) 0.126(6) -0.030(5) 0.025(4) -0.007(4)
F01S 0.40(3) 0.132(10) 0.250(16) -0.109(11) 0.231(18) -0.051(13)
F01T 0.210(13) 0.136(10) 0.116(7) -0.018(6) 0.041(8) 0.025(9)
F01Z 0.287(19) 0.228(18) 0.101(8) 0.021(9) 0.027(10) -0.009(14)
F007 0.069(3) 0.074(4) 0.085(4) -0.020(3) 0.038(3) -0.014(3)
F008 0.136(6) 0.105(6) 0.077(4) 0.010(4) 0.046(4) -0.018(5)
P1A 0.105(3) 0.286(8) 0.080(2) -0.008(3) 0.034(2) -0.018(4)
F6A 0.148(6) 0.274(13) 0.146(6) -0.042(7) 0.075(5) -0.035(6)
F4A 0.155(7) 0.290(10) 0.070(4) -0.026(5) 0.030(4) 0.017(6)
F3A 0.148(6) 0.274(13) 0.146(6) -0.042(7) 0.075(5) -0.035(6)
F5A 0.155(7) 0.290(10) 0.070(4) -0.026(5) 0.030(4) 0.017(6)
F2A 0.176(8) 0.275(10) 0.084(4) -0.031(5) 0.041(5) -0.029(7)
F1A 0.176(8) 0.275(10) 0.084(4) -0.031(5) 0.041(5) -0.029(7)
F6B 0.176(8) 0.275(10) 0.084(4) -0.031(5) 0.041(5) -0.029(7)
F5B 0.148(6) 0.274(13) 0.146(6) -0.042(7) 0.075(5) -0.035(6)
F1B 0.155(7) 0.290(10) 0.070(4) -0.026(5) 0.030(4) 0.017(6)

loop_
_atom_type_symbol
_atom_type_description
_atom_type_scat_dispersion_real
_atom_type_scat_dispersion_imag
_atom_type_scat_source
C C 0.0033 0.0016 'International Tables Vol C Tables 4.2.6.8 and 6.1.1.4'
H H 0.0000 0.0000 'International Tables Vol C Tables 4.2.6.8 and 6.1.1.4'
Cu Cu 0.3201 1.2651 'International Tables Vol C Tables 4.2.6.8 and 6.1.1.4'
F F 0.0171 0.0103 'International Tables Vol C Tables 4.2.6.8 and 6.1.1.4'
N N 0.0061 0.0033 'International Tables Vol C Tables 4.2.6.8 and 6.1.1.4'
P P 0.1023 0.0942 'International Tables Vol C Tables 4.2.6.8 and 6.1.1.4'

loop_
_geom_angle_atom_site_label_1
_geom_angle_atom_site_label_2
_geom_angle_atom_site_label_3
_geom_angle
_geom_angle_site_symmetry_1
_geom_angle_site_symmetry_3
_geom_angle_publ_flag
P005 Cu01 P004 111.58(8) . . ?
P005 Cu01 C00N 95.6(2) . . ?
N00C Cu01 P004 125.0(2) . . ?
N00C Cu01 P005 117.6(2) . . ?
N00C Cu01 C00N 101.9(3) . . ?
C00N Cu01 P004 96.35(17) . . ?
C00G P002 C00T 107.5(3) . . ?
C00G P002 C010 107.5(3) . . ?
C00N P002 C00G 108.5(3) . . ?
C00N P002 C00T 109.5(3) . . ?
C00N P002 C010 118.0(3) . . ?
C00T P002 C010 105.4(4) . . ?
C00A P003 C00E 106.7(3) . . ?
C00H P003 C00A 107.1(3) . . ?
C00H P003 C00E 107.1(3) . . ?
C00N P003 C00A 116.9(3) . . ?
C00N P003 C00E 107.8(4) . . ?
C00N P003 C00H 110.9(3) . . ?
C00D P004 Cu01 122.5(3) . . ?
C00D P004 C00H 103.1(4) . . ?
C00H P004 Cu01 98.3(2) . . ?
C00P P004 Cu01 123.2(3) . . ?
C00P P004 C00D 102.9(3) . . ?
C00P P004 C00H 103.0(3) . . ?
C00T P005 Cu01 99.5(3) . . ?
C01G P005 Cu01 120.1(3) . . ?
C01G P005 C00T 104.5(4) . . ?
C01G P005 C014 100.2(4) . . ?
C014 P005 Cu01 125.3(3) . . ?
C014 P005 C00T 104.6(3) . . ?
C017 N00C Cu01 164.4(7) . . ?
C00I C00A P003 117.1(5) . . ?
C00I C00A C00R 120.3(6) . . ?
C00R C00A P003 122.6(5) . . ?
C00M C00D P004 121.2(7) . . ?
C00M C00D C00Y 119.2(8) . . ?
C00Y C00D P004 119.6(6) . . ?
C00F C00E P003 123.5(6) . . ?
C00F C00E C00O 119.5(8) . . ?
C00O C00E P003 116.9(6) . . ?
C00E C00F H00F 119.8 . . ?
C00E C00F C00X 120.4(8) . . ?
C00X C00F H00F 119.8 . . ?
C00S C00G P002 123.8(6) . . ?
C00S C00G C00U 120.2(7) . . ?
C00U C00G P002 115.9(6) . . ?
P003 C00H P004 111.0(4) . . ?
P003 C00H H00A 109.4 . . ?
P003 C00H H00B 109.4 . . ?
P004 C00H H00A 109.4 . . ?
P004 C00H H00B 109.4 . . ?
H00A C00H H00B 108.0 . . ?
C00A C00I H00I 120.3 . . ?
C00A C00I C013 119.4(7) . . ?
C013 C00I H00I 120.3 . . ?
C00P C00J H00J 119.8 . . ?
C015 C00J H00J 119.8 . . ?
C015 C00J C00P 120.4(8) . . ?
C00O C00K H00K 119.8 . . ?
C00W C00K H00K 119.8 . . ?
C00W C00K C00O 120.3(8) . . ?
C015 C00L H00L 119.8 . . ?
C015 C00L C018 120.4(9) . . ?
C018 C00L H00L 119.8 . . ?
C00D C00M H00M 120.2 . . ?
C00D C00M C01O 119.5(9) . . ?
C01O C00M H00M 120.2 . . ?
Cu01 C00N H00N 107.5 . . ?
P002 C00N Cu01 102.9(3) . . ?
P002 C00N P003 127.3(4) . . ?
P002 C00N H00N 107.5 . . ?
P003 C00N Cu01 102.5(3) . . ?
P003 C00N H00N 107.5 . . ?
C00E C00O H00O 120.1 . . ?
C00K C00O C00E 119.9(8) . . ?
C00K C00O H00O 120.1 . . ?
C00J C00P P004 117.0(6) . . ?
C01J C00P P004 124.8(6) . . ?
C01J C00P C00J 118.1(7) . . ?
C00V C00Q H00Q 120.3 . . ?
C01L C00Q H00Q 120.3 . . ?
C01L C00Q C00V 119.4(10) . . ?
C00A C00R H00R 120.7 . . ?
C016 C00R C00A 118.6(7) . . ?
C016 C00R H00R 120.7 . . ?
C00G C00S H00S 120.7 . . ?
C00G C00S C01I 118.6(8) . . ?
C01I C00S H00S 120.7 . . ?
P002 C00T P005 109.7(4) . . ?
P002 C00T H00C 109.7 . . ?
P002 C00T H00D 109.7 . . ?
P005 C00T H00C 109.7 . . ?
P005 C00T H00D 109.7 . . ?
H00C C00T H00D 108.2 . . ?
C00G C00U H00U 120.2 . . ?
C01E C00U C00G 119.7(8) . . ?
C01E C00U H00U 120.2 . . ?
C00Q C00V H00V 119.9 . . ?
C00Q C00V C019 120.3(11) . . ?
C019 C00V H00V 119.9 . . ?
C00K C00W H00W 120.0 . . ?
C00K C00W C00X 120.0(9) . . ?
C00X C00W H00W 120.0 . . ?
C00F C00X H00X 120.0 . . ?
C00W C00X C00F 119.9(9) . . ?
C00W C00X H00X 120.0 . . ?
C00D C00Y H00Y 120.5 . . ?
C00D C00Y C01B 119.0(8) . . ?
C01B C00Y H00Y 120.5 . . ?
C01M C00Z H00Z 119.3 . . ?
C01M C00Z C014 121.3(11) . . ?
C014 C00Z H00Z 119.3 . . ?
C01P C01A H01A 118.9 . . ?
C01P C01A C014 122.2(10) . . ?
C014 C01A H01A 118.9 . . ?
C00Y C01B H01B 119.5 . . ?
C01Q C01B C00Y 121.0(10) . . ?
C01Q C01B H01B 119.5 . . ?
C01G C01C H01C 120.2 . . ?
C01G C01C C01L 119.6(10) . . ?
C01L C01C H01C 120.2 . . ?
C01E C01D H01D 120.2 . . ?
C01E C01D C01I 119.7(7) . . ?
C01I C01D H01D 120.2 . . ?
C00U C01E H01E 119.8 . . ?
C01D C01E C00U 120.5(8) . . ?
C01D C01E H01E 119.8 . . ?
C01K C01F H01F 120.0 . . ?
C01K C01F C010 119.9(8) . . ?
C010 C01F H01F 120.0 . . ?
C01C C01G P005 116.2(7) . . ?
C01C C01G C019 119.5(9) . . ?
C019 C01G P005 124.2(7) . . ?
C01K C01H H01H 119.6 . . ?
C01K C01H C01N 120.7(8) . . ?
C01N C01H H01H 119.6 . . ?
C00S C01I H01I 119.3 . . ?
C01D C01I C00S 121.3(9) . . ?
C01D C01I H01I 119.3 . . ?
C00P C01J H01J 119.2 . . ?
C00P C01J C018 121.7(8) . . ?
C018 C01J H01J 119.2 . . ?
C01F C01K H01K 120.0 . . ?
C01H C01K C01F 120.1(9) . . ?
C01H C01K H01K 120.0 . . ?
C00Q C01L C01C 122.0(11) . . ?
C00Q C01L H01L 119.0 . . ?
C01C C01L H01L 119.0 . . ?
C00Z C01M H01M 120.4 . . ?
C00Z C01M C01R 119.2(11) . . ?
C01R C01M H01M 120.4 . . ?
C01H C01N H01N 120.1 . . ?
C01H C01N C011 119.8(8) . . ?
C011 C01N H01N 120.1 . . ?
C00M C01O H01O 119.9 . . ?
C01Q C01O C00M 120.1(9) . . ?
C01Q C01O H01O 119.9 . . ?
C01A C01P H01P 120.5 . . ?
C01A C01P C01R 119.1(12) . . ?
C01R C01P H01P 120.5 . . ?
C01B C01Q C01O 121.1(10) . . ?
C01B C01Q H01Q 119.4 . . ?
C01O C01Q H01Q 119.4 . . ?
C01M C01R H01R 120.5 . . ?
C01P C01R C01M 119.0(10) . . ?
C01P C01R H01R 120.5 . . ?
H01G C01U H01S 109.5 . . ?
H01G C01U H01T 109.5 . . ?
H01S C01U H01T 109.5 . . ?
C017 C01U H01G 109.5 . . ?
C017 C01U H01S 109.5 . . ?
C017 C01U H01T 109.5 . . ?
C01F C010 P002 119.4(6) . . ?
C011 C010 P002 121.0(6) . . ?
C011 C010 C01F 119.6(7) . . ?
C01N C011 C010 119.8(8) . . ?
C01N C011 H011 120.1 . . ?
C010 C011 H011 120.1 . . ?
C013 C012 H012 119.5 . . ?
C013 C012 C016 121.0(7) . . ?
C016 C012 H012 119.5 . . ?
C00I C013 H013 120.2 . . ?
C012 C013 C00I 119.6(7) . . ?
C012 C013 H013 120.2 . . ?
C00Z C014 P005 119.5(7) . . ?
C00Z C014 C01A 119.1(8) . . ?
C01A C014 P005 121.4(6) . . ?
C00J C015 H015 120.0 . . ?
C00L C015 C00J 119.9(8) . . ?
C00L C015 H015 120.0 . . ?
C00R C016 C012 121.0(8) . . ?
C00R C016 H016 119.5 . . ?
C012 C016 H016 119.5 . . ?
N00C C017 C01U 177.7(11) . . ?
C00L C018 C01J 119.4(10) . . ?
C00L C018 H018 120.3 . . ?
C01J C018 H018 120.3 . . ?
C00V C019 H019 120.4 . . ?
C01G C019 C00V 119.1(9) . . ?
C01G C019 H019 120.4 . . ?
F00B P006 F01T 86.9(7) . . ?
F00B P006 F01Z 90.5(9) . . ?
F00B P006 F007 94.6(5) . . ?
F00B P006 F008 94.1(6) . . ?
F01S P006 F00B 166.9(9) . . ?
F01S P006 F01T 82.0(8) . . ?
F01S P006 F01Z 81.7(11) . . ?
F01S P006 F007 95.3(7) . . ?
F01S P006 F008 94.0(8) . . ?
F01T P006 F01Z 85.7(9) . . ?
F01T P006 F007 170.9(7) . . ?
F01T P006 F008 96.5(7) . . ?
F007 P006 F01Z 85.4(8) . . ?
F007 P006 F008 92.3(4) . . ?
F008 P006 F01Z 174.9(9) . . ?
F6A P1A F3A 174.8(10) . . ?
F6A P1A F5A 88.2(12) . . ?
F6A P1A F2A 85.9(11) . . ?
F4A P1A F6A 93.7(11) . . ?
F4A P1A F3A 90.9(7) . . ?
F4A P1A F5A 177.8(10) . . ?
F4A P1A F2A 93.6(8) . . ?
F4A P1A F1A 81.4(12) . . ?
F3A P1A F2A 91.5(7) . . ?
F5A P1A F3A 87.2(10) . . ?
F5A P1A F2A 87.6(12) . . ?
F1A P1A F6A 92.5(13) . . ?
F1A P1A F3A 90.4(11) . . ?
F1A P1A F5A 97.4(16) . . ?
F1A P1A F2A 174.7(12) . . ?
F5B P1A F6B 77.5(15) . . ?
F1B P1A F6B 79.6(15) . . ?
F1B P1A F5B 95.7(19) . . ?

loop_
_geom_bond_atom_site_label_1
_geom_bond_atom_site_label_2
_geom_bond_distance
_geom_bond_site_symmetry_2
_geom_bond_publ_flag
Cu01 P004 2.2966(18) . ?
Cu01 P005 2.277(2) . ?
Cu01 N00C 1.992(8) . ?
Cu01 C00N 2.291(6) . ?
P002 C00G 1.793(7) . ?
P002 C00N 1.741(7) . ?
P002 C00T 1.798(8) . ?
P002 C010 1.809(7) . ?
P003 C00A 1.797(7) . ?
P003 C00E 1.804(8) . ?
P003 C00H 1.792(7) . ?
P003 C00N 1.743(7) . ?
P004 C00D 1.823(8) . ?
P004 C00H 1.843(6) . ?
P004 C00P 1.819(8) . ?
P005 C00T 1.851(7) . ?
P005 C01G 1.819(9) . ?
P005 C014 1.822(8) . ?
N00C C017 1.119(11) . ?
C00A C00I 1.387(10) . ?
C00A C00R 1.422(11) . ?
C00D C00M 1.382(12) . ?
C00D C00Y 1.396(12) . ?
C00E C00F 1.383(11) . ?
C00E C00O 1.397(10) . ?
C00F H00F 0.9500 . ?
C00F C00X 1.394(13) . ?
C00G C00S 1.385(11) . ?
C00G C00U 1.395(11) . ?
C00H H00A 0.9900 . ?
C00H H00B 0.9900 . ?
C00I H00I 0.9500 . ?
C00I C013 1.409(10) . ?
C00J H00J 0.9500 . ?
C00J C00P 1.407(10) . ?
C00J C015 1.402(12) . ?
C00K H00K 0.9500 . ?
C00K C00O 1.390(12) . ?
C00K C00W 1.382(14) . ?
C00L H00L 0.9500 . ?
C00L C015 1.370(15) . ?
C00L C018 1.387(14) . ?
C00M H00M 0.9500 . ?
C00M C01O 1.421(14) . ?
C00N H00N 1.0000 . ?
C00O H00O 0.9500 . ?
C00P C01J 1.376(12) . ?
C00Q H00Q 0.9500 . ?
C00Q C00V 1.388(16) . ?
C00Q C01L 1.333(19) . ?
C00R H00R 0.9500 . ?
C00R C016 1.376(11) . ?
C00S H00S 0.9500 . ?
C00S C01I 1.386(11) . ?
C00T H00C 0.9900 . ?
C00T H00D 0.9900 . ?
C00U H00U 0.9500 . ?
C00U C01E 1.384(11) . ?
C00V H00V 0.9500 . ?
C00V C019 1.409(13) . ?
C00W H00W 0.9500 . ?
C00W C00X 1.383(15) . ?
C00X H00X 0.9500 . ?
C00Y H00Y 0.9500 . ?
C00Y C01B 1.419(14) . ?
C00Z H00Z 0.9500 . ?
C00Z C01M 1.378(15) . ?
C00Z C014 1.384(12) . ?
C01A H01A 0.9500 . ?
C01A C01P 1.366(13) . ?
C01A C014 1.396(14) . ?
C01B H01B 0.9500 . ?
C01B C01Q 1.332(16) . ?
C01C H01C 0.9500 . ?
C01C C01G 1.375(12) . ?
C01C C01L 1.399(15) . ?
C01D H01D 0.9500 . ?
C01D C01E 1.366(14) . ?
C01D C01I 1.381(14) . ?
C01E H01E 0.9500 . ?
C01F H01F 0.9500 . ?
C01F C01K 1.385(11) . ?
C01F C010 1.393(12) . ?
C01G C019 1.393(13) . ?
C01H H01H 0.9500 . ?
C01H C01K 1.367(15) . ?
C01H C01N 1.382(16) . ?
C01I H01I 0.9500 . ?
C01J H01J 0.9500 . ?
C01J C018 1.394(13) . ?
C01K H01K 0.9500 . ?
C01L H01L 0.9500 . ?
C01M H01M 0.9500 . ?
C01M C01R 1.43(2) . ?
C01N H01N 0.9500 . ?
C01N C011 1.388(12) . ?
C01O H01O 0.9500 . ?
C01O C01Q 1.358(16) . ?
C01P H01P 0.9500 . ?
C01P C01R 1.418(18) . ?
C01Q H01Q 0.9500 . ?
C01R H01R 0.9500 . ?
C01U H01G 0.9800 . ?
C01U H01S 0.9800 . ?
C01U H01T 0.9800 . ?
C01U C017 1.489(14) . ?
C010 C011 1.390(11) . ?
C011 H011 0.9500 . ?
C012 H012 0.9500 . ?
C012 C013 1.373(12) . ?
C012 C016 1.382(12) . ?
C013 H013 0.9500 . ?
C015 H015 0.9500 . ?
C016 H016 0.9500 . ?
C018 H018 0.9500 . ?
C019 H019 0.9500 . ?
P006 F00B 1.486(9) . ?
P006 F01S 1.437(16) . ?
P006 F01T 1.514(14) . ?
P006 F01Z 1.569(16) . ?
P006 F007 1.546(6) . ?
P006 F008 1.558(8) . ?
P1A F6A 1.564(14) . ?
P1A F4A 1.454(11) . ?
P1A F3A 1.573(10) . ?
P1A F5A 1.565(15) . ?
P1A F2A 1.615(12) . ?
P1A F1A 1.535(15) . ?
P1A F6B 2.08(4) . ?
P1A F5B 1.60(3) . ?
P1A F1B 1.34(2) . ?

loop_
_geom_torsion_atom_site_label_1
_geom_torsion_atom_site_label_2
_geom_torsion_atom_site_label_3
_geom_torsion_atom_site_label_4
_geom_torsion
_geom_torsion_site_symmetry_1
_geom_torsion_site_symmetry_2
_geom_torsion_site_symmetry_3
_geom_torsion_site_symmetry_4
_geom_torsion_publ_flag
Cu01 P004 C00D C00M 164.5(5) . . . . ?
Cu01 P004 C00D C00Y -15.6(7) . . . . ?
Cu01 P004 C00H P003 -39.2(4) . . . . ?
Cu01 P004 C00P C00J 92.7(6) . . . . ?
Cu01 P004 C00P C01J -84.2(7) . . . . ?
Cu01 P005 C00T P002 39.5(4) . . . . ?
Cu01 P005 C01G C01C -67.9(7) . . . . ?
Cu01 P005 C01G C019 111.2(7) . . . . ?
Cu01 P005 C014 C00Z 19.0(8) . . . . ?
Cu01 P005 C014 C01A -163.6(6) . . . . ?
P002 C00G C00S C01I 177.1(7) . . . . ?
P002 C00G C00U C01E -178.0(7) . . . . ?
P002 C010 C011 C01N -178.8(7) . . . . ?
P003 C00A C00I C013 -177.4(6) . . . . ?
P003 C00A C00R C016 176.9(7) . . . . ?
P003 C00E C00F C00X -174.8(6) . . . . ?
P003 C00E C00O C00K 174.0(6) . . . . ?
P004 C00D C00M C01O -177.4(6) . . . . ?
P004 C00D C00Y C01B 178.0(6) . . . . ?
P004 C00P C01J C018 177.9(7) . . . . ?
P005 C01G C019 C00V 179.5(7) . . . . ?
C00A P003 C00E C00F -125.6(6) . . . . ?
C00A P003 C00E C00O 58.1(6) . . . . ?
C00A P003 C00H P004 -178.5(4) . . . . ?
C00A P003 C00N Cu01 -157.3(3) . . . . ?
C00A P003 C00N P002 -40.1(7) . . . . ?
C00A C00I C013 C012 -1.0(12) . . . . ?
C00A C00R C016 C012 2.0(15) . . . . ?
C00D P004 C00H P003 87.0(5) . . . . ?
C00D P004 C00P C00J -51.1(6) . . . . ?
C00D P004 C00P C01J 132.0(8) . . . . ?
C00D C00M C01O C01Q -1.9(13) . . . . ?
C00D C00Y C01B C01Q 0.7(13) . . . . ?
C00E P003 C00A C00I 71.3(6) . . . . ?
C00E P003 C00A C00R -108.6(7) . . . . ?
C00E P003 C00H P004 -64.4(5) . . . . ?
C00E P003 C00N Cu01 82.7(4) . . . . ?
C00E P003 C00N P002 -160.1(5) . . . . ?
C00E C00F C00X C00W 0.2(13) . . . . ?
C00F C00E C00O C00K -2.4(11) . . . . ?
C00G P002 C00N Cu01 -79.6(4) . . . . ?
C00G P002 C00N P003 163.4(5) . . . . ?
C00G P002 C00T P005 63.1(4) . . . . ?
C00G P002 C010 C01F 158.6(7) . . . . ?
C00G P002 C010 C011 -22.0(8) . . . . ?
C00G C00S C01I C01D -0.3(15) . . . . ?
C00G C00U C01E C01D 1.7(14) . . . . ?
C00H P003 C00A C00I -174.3(6) . . . . ?
C00H P003 C00A C00R 5.9(8) . . . . ?
C00H P003 C00E C00F 120.0(6) . . . . ?
C00H P003 C00E C00O -56.3(6) . . . . ?
C00H P003 C00N Cu01 -34.2(4) . . . . ?
C00H P003 C00N P002 83.0(5) . . . . ?
C00H P004 C00D C00M 55.6(7) . . . . ?
C00H P004 C00D C00Y -124.5(6) . . . . ?
C00H P004 C00P C00J -158.1(6) . . . . ?
C00H P004 C00P C01J 25.0(8) . . . . ?
C00I C00A C00R C016 -2.9(13) . . . . ?
C00J C00P C01J C018 1.1(13) . . . . ?
C00K C00W C00X C00F -0.7(13) . . . . ?
C00M C00D C00Y C01B -2.1(11) . . . . ?
C00M C01O C01Q C01B 0.5(15) . . . . ?
C00N P002 C00G C00S -9.3(8) . . . . ?
C00N P002 C00G C00U 167.7(6) . . . . ?
C00N P002 C00T P005 -54.6(5) . . . . ?
C00N P002 C010 C01F -78.4(8) . . . . ?
C00N P002 C010 C011 101.0(7) . . . . ?
C00N P003 C00A C00I -49.3(7) . . . . ?
C00N P003 C00A C00R 130.9(7) . . . . ?
C00N P003 C00E C00F 0.6(7) . . . . ?
C00N P003 C00E C00O -175.6(5) . . . . ?
C00N P003 C00H P004 52.9(5) . . . . ?
C00O C00E C00F C00X 1.3(11) . . . . ?
C00O C00K C00W C00X -0.4(13) . . . . ?
C00P P004 C00D C00M -51.3(7) . . . . ?
C00P P004 C00D C00Y 128.6(6) . . . . ?
C00P P004 C00H P003 -166.2(4) . . . . ?
C00P C00J C015 C00L 1.1(13) . . . . ?
C00P C01J C018 C00L -0.2(14) . . . . ?
C00Q C00V C019 C01G 1.0(14) . . . . ?
C00R C00A C00I C013 2.4(12) . . . . ?
C00S C00G C00U C01E -0.8(13) . . . . ?
C00T P002 C00G C00S -127.7(7) . . . . ?
C00T P002 C00G C00U 49.4(7) . . . . ?
C00T P002 C00N Cu01 37.4(4) . . . . ?
C00T P002 C00N P003 -79.6(5) . . . . ?
C00T P002 C010 C01F 44.2(7) . . . . ?
C00T P002 C010 C011 -136.4(7) . . . . ?
C00T P005 C01G C01C -178.2(6) . . . . ?
C00T P005 C01G C019 0.9(8) . . . . ?
C00T P005 C014 C00Z 132.2(7) . . . . ?
C00T P005 C014 C01A -50.4(8) . . . . ?
C00U C00G C00S C01I 0.1(13) . . . . ?
C00V C00Q C01L C01C 0.2(17) . . . . ?
C00W C00K C00O C00E 2.0(12) . . . . ?
C00Y C00D C00M C01O 2.6(12) . . . . ?
C00Y C01B C01Q C01O 0.1(15) . . . . ?
C00Z C01M C01R C01P -3.4(17) . . . . ?
C01A C01P C01R C01M 1.0(17) . . . . ?
C01C C01G C019 C00V -1.5(13) . . . . ?
C01E C01D C01I C00S 1.2(15) . . . . ?
C01F C010 C011 C01N 0.6(13) . . . . ?
C01G P005 C00T P002 164.1(4) . . . . ?
C01G P005 C014 C00Z -119.8(7) . . . . ?
C01G P005 C014 C01A 57.6(8) . . . . ?
C01G C01C C01L C00Q -0.6(16) . . . . ?
C01H C01N C011 C010 0.3(14) . . . . ?
C01I C01D C01E C00U -1.9(15) . . . . ?
C01K C01F C010 P002 177.3(7) . . . . ?
C01K C01F C010 C011 -2.1(13) . . . . ?
C01K C01H C01N C011 0.3(15) . . . . ?
C01L C00Q C00V C019 -0.4(16) . . . . ?
C01L C01C C01G P005 -179.6(7) . . . . ?
C01L C01C C01G C019 1.3(13) . . . . ?
C01M C00Z C014 P005 174.4(8) . . . . ?
C01M C00Z C014 C01A -3.1(14) . . . . ?
C01N C01H C01K C01F -1.9(15) . . . . ?
C01P C01A C014 P005 -176.9(8) . . . . ?
C01P C01A C014 C00Z 0.5(14) . . . . ?
C010 P002 C00G C00S 119.3(7) . . . . ?
C010 P002 C00G C00U -63.7(7) . . . . ?
C010 P002 C00N Cu01 157.9(3) . . . . ?
C010 P002 C00N P003 40.9(7) . . . . ?
C010 P002 C00T P005 177.5(4) . . . . ?
C010 C01F C01K C01H 2.8(14) . . . . ?
C013 C012 C016 C00R -0.7(16) . . . . ?
C014 P005 C00T P002 -91.0(5) . . . . ?
C014 P005 C01G C01C 73.7(7) . . . . ?
C014 P005 C01G C019 -107.2(8) . . . . ?
C014 C00Z C01M C01R 4.5(16) . . . . ?
C014 C01A C01P C01R 0.5(15) . . . . ?
C015 C00J C00P P004 -178.6(6) . . . . ?
C015 C00J C00P C01J -1.5(12) . . . . ?
C015 C00L C018 C01J -0.2(14) . . . . ?
C016 C012 C013 C00I 0.1(14) . . . . ?
C018 C00L C015 C00J -0.3(13) . . . . ?
